data_7116721
loop_
_publ_author_name
'Devendar, Ponnam'
'Nayak, Vadithe Lakshma'
'Yadav, Dharmendra Kumar'
'Kumar, Arigari Niranjana'
'Kumar, Jonnala Kotesh'
'Satya Srinivas, KVN'
'Sridhar, Balasubramanian'
'Khan, Feroz'
'Sastry, Kakaraparthi Pandu'
'Ramakrishna, Sistla'

_publ_section_title
;
 Synthesis and evaluation of anticancer activity of novel andrographolide
 derivatives
;
_journal_issue 5
_journal_name_full 'Med. Chem. Commun.'
_journal_page_first 898
_journal_paper_doi 10.1039/C4MD00566J
_journal_volume 6
_journal_year 2015
_chemical_absolute_configuration rm
_chemical_formula_moiety 'C24 H34 O6'
_chemical_formula_sum 'C24 H34 O6'
_chemical_formula_weight 418.51
_chemical_name_systematic
; 
 ? 
;
_space_group_IT_number 19
_symmetry_cell_setting orthorhombic
_symmetry_space_group_name_Hall 'P 2ac 2ab'
_symmetry_space_group_name_H-M 'P 21 21 21'
_atom_sites_solution_hydrogens geom
_atom_sites_solution_primary direct
_atom_sites_solution_secondary difmap
_audit_creation_method SHELXL-97
_audit_update_record
;
2013-05-06 deposited with the CCDC.
2015-03-09 downloaded from the CCDC.
;
_cell_angle_alpha 90.00
_cell_angle_beta 90.00
_cell_angle_gamma 90.00
_cell_formula_units_Z 4
_cell_length_a 11.987(3)
_cell_length_b 12.551(3)
_cell_length_c 14.454(4)
_cell_measurement_reflns_used 5607
_cell_measurement_temperature 294(2)
_cell_measurement_theta_max 20.42
_cell_measurement_theta_min 2.15
_cell_volume 2174.6(10)
_computing_cell_refinement 'SAINT (Bruker, 2001)'
_computing_data_collection 'SMART (Bruker, 2001)'
_computing_data_reduction SAINT
_computing_molecular_graphics 'SHELXTL/PC (Sheldrick, 1990)'
_computing_publication_material SHELXL97
_computing_structure_refinement 'SHELXL-97 (Sheldrick, 2008)'
_computing_structure_solution 'SHELXS-97 (Sheldrick, 2008)'
_diffrn_ambient_temperature 294(2)
_diffrn_measured_fraction_theta_full 1.000
_diffrn_measured_fraction_theta_max 1.000
_diffrn_measurement_device 'Bruker SMART APEX CCD area-detector'
_diffrn_measurement_device_type 'CCD Area Detector'
_diffrn_measurement_method '\w scan'
_diffrn_radiation_monochromator graphite
_diffrn_radiation_source 'fine-focus sealed tube'
_diffrn_radiation_type MoK\a
_diffrn_radiation_wavelength 0.71073
_diffrn_reflns_av_R_equivalents 0.0341
_diffrn_reflns_av_sigmaI/netI 0.0180
_diffrn_reflns_limit_h_max 14
_diffrn_reflns_limit_h_min -14
_diffrn_reflns_limit_k_max 14
_diffrn_reflns_limit_k_min -14
_diffrn_reflns_limit_l_max 17
_diffrn_reflns_limit_l_min -17
_diffrn_reflns_number 21307
_diffrn_reflns_theta_full 25.00
_diffrn_reflns_theta_max 25.00
_diffrn_reflns_theta_min 2.15
_diffrn_standards_number 0
_exptl_absorpt_coefficient_mu 0.091
_exptl_absorpt_correction_type none
_exptl_crystal_colour colorless
_exptl_crystal_density_diffrn 1.278
_exptl_crystal_density_method 'not measured'
_exptl_crystal_description needle
_exptl_crystal_F_000 904
_exptl_crystal_size_max 0.15
_exptl_crystal_size_mid 0.08
_exptl_crystal_size_min 0.06
_refine_diff_density_max 0.176
_refine_diff_density_min -0.128
_refine_diff_density_rms 0.031
_refine_ls_extinction_method none
_refine_ls_goodness_of_fit_ref 1.123
_refine_ls_hydrogen_treatment mixed
_refine_ls_matrix_type full
_refine_ls_number_parameters 275
_refine_ls_number_reflns 2185
_refine_ls_number_restraints 0
_refine_ls_restrained_S_all 1.123
_refine_ls_R_factor_all 0.0498
_refine_ls_R_factor_gt 0.0450
_refine_ls_shift/su_max 0.000
_refine_ls_shift/su_mean 0.000
_refine_ls_structure_factor_coef Fsqd
_refine_ls_weighting_details 'calc w=1/[\s^2^(Fo^2^)+(0.0570P)^2^+0.4217P] where P=(Fo^2^+2Fc^2^)/3'
_refine_ls_weighting_scheme calc
_refine_ls_wR_factor_gt 0.1114
_refine_ls_wR_factor_ref 0.1142
_reflns_number_gt 1977
_reflns_number_total 2185
_reflns_threshold_expression I>2\s(I)
_cod_data_source_file c4md00566j2.cif
_cod_data_source_block ar22m
_cod_depositor_comments 'Adding full bibliography for 7116721--7116722.cif.'
_cod_original_cell_volume 2174.7(9)
_cod_database_code 7116721

loop_
_symmetry_equiv_pos_as_xyz
'x, y, z'
'-x+1/2, -y, z+1/2'
'-x, y+1/2, -z+1/2'
'x+1/2, -y+1/2, -z'

loop_
_atom_site_label
_atom_site_type_symbol
_atom_site_fract_x
_atom_site_fract_y
_atom_site_fract_z
_atom_site_U_iso_or_equiv
_atom_site_adp_type
_atom_site_occupancy
_atom_site_symmetry_multiplicity
_atom_site_calc_flag
_atom_site_refinement_flags
C1 C 0.4142(3) 0.6928(2) 0.4714(2) 0.0511(7) Uani 1 1 d .
H1A H 0.3908 0.6646 0.5308 0.061 Uiso 1 1 calc R
H1B H 0.4930 0.7096 0.4757 0.061 Uiso 1 1 calc R
C2 C 0.3976(3) 0.6079(2) 0.3977(2) 0.0559(8) Uani 1 1 d .
H2A H 0.4408 0.5453 0.4138 0.067 Uiso 1 1 calc R
H2B H 0.3195 0.5876 0.3960 0.067 Uiso 1 1 calc R
C3 C 0.4327(3) 0.6469(2) 0.3031(2) 0.0506(7) Uani 1 1 d .
H3 H 0.5132 0.6593 0.3075 0.061 Uiso 1 1 calc R
C4 C 0.3829(2) 0.7530(2) 0.27243(19) 0.0460(7) Uani 1 1 d .
C5 C 0.3836(2) 0.8347(2) 0.35379(18) 0.0414(6) Uani 1 1 d .
H5 H 0.4624 0.8539 0.3604 0.050 Uiso 1 1 calc R
C6 C 0.3272(3) 0.9393(2) 0.3290(2) 0.0561(8) Uani 1 1 d .
H6A H 0.2475 0.9277 0.3229 0.067 Uiso 1 1 calc R
H6B H 0.3552 0.9640 0.2698 0.067 Uiso 1 1 calc R
C7 C 0.3483(3) 1.0243(2) 0.4024(2) 0.0602(9) Uani 1 1 d .
H7A H 0.4260 1.0460 0.4000 0.072 Uiso 1 1 calc R
H7B H 0.3027 1.0863 0.3892 0.072 Uiso 1 1 calc R
C8 C 0.3219(3) 0.9841(2) 0.4967(2) 0.0553(8) Uani 1 1 d .
C9 C 0.3815(3) 0.8833(2) 0.52173(18) 0.0468(7) Uani 1 1 d .
H9 H 0.4608 0.8979 0.5113 0.056 Uiso 1 1 calc R
C10 C 0.3502(2) 0.7934(2) 0.45169(18) 0.0408(6) Uani 1 1 d .
C11 C 0.3719(3) 0.8512(3) 0.62464(19) 0.0597(9) Uani 1 1 d .
H11A H 0.2937 0.8428 0.6402 0.072 Uiso 1 1 calc R
H11B H 0.4079 0.7827 0.6334 0.072 Uiso 1 1 calc R
C12 C 0.4224(3) 0.9292(3) 0.6886(2) 0.0617(9) Uani 1 1 d .
H12 H 0.4287 0.9992 0.6681 0.074 Uiso 1 1 calc R
C13 C 0.4591(3) 0.9076(3) 0.7724(2) 0.0553(8) Uani 1 1 d .
C14 C 0.4639(3) 0.8060(3) 0.8235(2) 0.0534(8) Uani 1 1 d .
H14 H 0.5023 0.7507 0.7878 0.064 Uiso 1 1 calc R
C15 C 0.5273(3) 0.8349(4) 0.9093(2) 0.0733(11) Uani 1 1 d .
H15A H 0.4883 0.8089 0.9636 0.088 Uiso 1 1 calc R
H15B H 0.6010 0.8029 0.9079 0.088 Uiso 1 1 calc R
C16 C 0.5016(4) 0.9920(4) 0.8331(3) 0.0751(11) Uani 1 1 d .
C17 C 0.3449(3) 0.6805(3) 0.8904(2) 0.0613(9) Uani 1 1 d .
C18 C 0.2323(4) 0.6591(3) 0.9143(4) 0.0925(14) Uani 1 1 d .
H18A H 0.1976 0.7232 0.9363 0.139 Uiso 1 1 calc R
H18B H 0.2300 0.6059 0.9620 0.139 Uiso 1 1 calc R
H18C H 0.1930 0.6336 0.8608 0.139 Uiso 1 1 calc R
C19 C 0.2702(3) 0.7306(3) 0.2353(2) 0.0563(8) Uani 1 1 d .
H19A H 0.2220 0.7071 0.2852 0.068 Uiso 1 1 calc R
H19B H 0.2390 0.7955 0.2096 0.068 Uiso 1 1 calc R
C20 C 0.3133(3) 0.5544(3) 0.2031(3) 0.0623(9) Uani 1 1 d .
H20 H 0.2650 0.5319 0.2542 0.075 Uiso 1 1 calc R
C21 C 0.4516(3) 0.7968(3) 0.1926(2) 0.0713(10) Uani 1 1 d .
H21A H 0.4568 0.7442 0.1447 0.107 Uiso 1 1 calc R
H21B H 0.5251 0.8143 0.2142 0.107 Uiso 1 1 calc R
H21C H 0.4164 0.8597 0.1686 0.107 Uiso 1 1 calc R
C22 C 0.2294(3) 0.7709(3) 0.4623(2) 0.0567(8) Uani 1 1 d .
H22A H 0.2120 0.7623 0.5267 0.085 Uiso 1 1 calc R
H22B H 0.2110 0.7067 0.4295 0.085 Uiso 1 1 calc R
H22C H 0.1870 0.8292 0.4374 0.085 Uiso 1 1 calc R
C23 C 0.2493(4) 1.0304(3) 0.5485(3) 0.0863(12) Uani 1 1 d .
H23A H 0.2120 1.0905 0.5273 0.104 Uiso 1 1 calc R
H23B H 0.2343 1.0037 0.6072 0.104 Uiso 1 1 calc R
C24 C 0.3123(3) 0.4718(3) 0.1277(3) 0.0856(13) Uani 1 1 d .
H24A H 0.3414 0.4060 0.1513 0.128 Uiso 1 1 calc R
H24B H 0.3577 0.4957 0.0771 0.128 Uiso 1 1 calc R
H24C H 0.2372 0.4612 0.1067 0.128 Uiso 1 1 calc R
O1 O 0.41948(18) 0.56635(18) 0.23358(16) 0.0606(6) Uani 1 1 d .
O2 O 0.2740(2) 0.65044(19) 0.16524(15) 0.0643(7) Uani 1 1 d .
O3 O 0.5362(2) 0.9478(3) 0.91247(17) 0.0831(8) Uani 1 1 d .
O4 O 0.5066(4) 1.0857(2) 0.8205(2) 0.1136(13) Uani 1 1 d .
O5 O 0.35534(17) 0.77475(16) 0.84755(14) 0.0520(5) Uani 1 1 d .
O6 O 0.4193(3) 0.6246(2) 0.9082(2) 0.1063(11) Uani 1 1 d .

loop_
_atom_site_aniso_label
_atom_site_aniso_U_11
_atom_site_aniso_U_22
_atom_site_aniso_U_33
_atom_site_aniso_U_23
_atom_site_aniso_U_13
_atom_site_aniso_U_12
C1 0.0666(19) 0.0446(16) 0.0422(15) 0.0086(13) -0.0168(14) -0.0026(15)
C2 0.073(2) 0.0395(15) 0.0557(17) 0.0035(14) -0.0195(16) 0.0041(15)
C3 0.0477(17) 0.0516(17) 0.0524(17) -0.0101(15) -0.0112(14) 0.0065(14)
C4 0.0501(16) 0.0507(16) 0.0373(14) 0.0022(13) -0.0043(12) 0.0033(13)
C5 0.0459(15) 0.0420(15) 0.0364(13) 0.0024(12) -0.0025(12) -0.0006(12)
C6 0.078(2) 0.0497(17) 0.0411(16) 0.0093(14) -0.0011(15) 0.0096(16)
C7 0.088(2) 0.0413(16) 0.0517(17) 0.0034(14) -0.0024(18) 0.0095(17)
C8 0.071(2) 0.0480(17) 0.0469(17) -0.0090(14) -0.0016(16) -0.0011(16)
C9 0.0593(18) 0.0453(16) 0.0359(14) 0.0055(13) -0.0036(13) -0.0090(14)
C10 0.0451(15) 0.0416(15) 0.0356(14) 0.0050(12) -0.0053(12) -0.0079(12)
C11 0.087(2) 0.0535(18) 0.0381(15) 0.0036(14) -0.0088(16) -0.0165(18)
C12 0.090(3) 0.0539(18) 0.0414(16) 0.0010(15) -0.0007(17) -0.0188(18)
C13 0.0621(19) 0.0638(19) 0.0400(16) -0.0079(15) 0.0007(14) -0.0125(16)
C14 0.0504(17) 0.071(2) 0.0384(15) -0.0038(15) 0.0053(13) 0.0052(16)
C15 0.0514(19) 0.112(3) 0.057(2) 0.010(2) -0.0038(16) -0.009(2)
C16 0.089(3) 0.086(3) 0.050(2) -0.012(2) 0.0005(19) -0.024(2)
C17 0.084(2) 0.0503(18) 0.0498(17) -0.0023(16) 0.0085(18) 0.0075(19)
C18 0.088(3) 0.072(3) 0.118(4) 0.015(3) 0.001(3) -0.024(2)
C19 0.0588(18) 0.0582(18) 0.0518(17) -0.0089(16) -0.0156(15) 0.0146(16)
C20 0.064(2) 0.0609(19) 0.062(2) -0.0153(17) -0.0188(17) 0.0125(17)
C21 0.091(3) 0.075(2) 0.0476(18) -0.0012(18) 0.0155(18) 0.000(2)
C22 0.0535(18) 0.068(2) 0.0484(17) -0.0007(16) 0.0047(14) -0.0124(16)
C23 0.106(3) 0.088(3) 0.065(2) -0.010(2) 0.010(2) 0.025(3)
C24 0.084(3) 0.078(2) 0.095(3) -0.035(2) -0.035(2) 0.016(2)
O1 0.0558(13) 0.0627(13) 0.0633(13) -0.0200(12) -0.0163(11) 0.0170(11)
O2 0.0693(15) 0.0696(14) 0.0541(13) -0.0199(12) -0.0249(11) 0.0181(12)
O3 0.0880(18) 0.110(2) 0.0514(14) -0.0135(15) -0.0161(13) -0.0191(17)
O4 0.186(4) 0.077(2) 0.078(2) -0.0176(16) -0.026(2) -0.047(2)
O5 0.0523(12) 0.0487(11) 0.0551(12) -0.0004(10) -0.0017(10) -0.0012(10)
O6 0.120(3) 0.093(2) 0.106(2) 0.0389(19) 0.040(2) 0.049(2)

loop_
_atom_type_symbol
_atom_type_description
_atom_type_scat_dispersion_real
_atom_type_scat_dispersion_imag
_atom_type_scat_source
C C 0.0033 0.0000 'International Tables Vol C Tables 4.2.6.8 and 6.1.1.4'
H H 0.0000 0.0000 'International Tables Vol C Tables 4.2.6.8 and 6.1.1.4'
O O 0.0106 0.0000 'International Tables Vol C Tables 4.2.6.8 and 6.1.1.4'

loop_
_geom_angle_atom_site_label_1
_geom_angle_atom_site_label_2
_geom_angle_atom_site_label_3
_geom_angle
C10 C1 C2 112.8(2)
C10 C1 H1A 109.0
C2 C1 H1A 109.0
C10 C1 H1B 109.0
C2 C1 H1B 109.0
H1A C1 H1B 107.8
C3 C2 C1 111.8(2)
C3 C2 H2A 109.3
C1 C2 H2A 109.3
C3 C2 H2B 109.3
C1 C2 H2B 109.3
H2A C2 H2B 107.9
O1 C3 C2 112.0(2)
O1 C3 C4 111.6(2)
C2 C3 C4 115.9(3)
O1 C3 H3 105.5
C2 C3 H3 105.5
C4 C3 H3 105.5
C19 C4 C21 106.7(3)
C19 C4 C3 107.3(3)
C21 C4 C3 108.9(3)
C19 C4 C5 113.8(2)
C21 C4 C5 109.3(3)
C3 C4 C5 110.7(2)
C6 C5 C10 112.8(2)
C6 C5 C4 112.8(2)
C10 C5 C4 117.6(2)
C6 C5 H5 103.9
C10 C5 H5 103.9
C4 C5 H5 103.9
C5 C6 C7 111.5(2)
C5 C6 H6A 109.3
C7 C6 H6A 109.3
C5 C6 H6B 109.3
C7 C6 H6B 109.3
H6A C6 H6B 108.0
C8 C7 C6 111.3(3)
C8 C7 H7A 109.4
C6 C7 H7A 109.4
C8 C7 H7B 109.4
C6 C7 H7B 109.4
H7A C7 H7B 108.0
C23 C8 C7 121.6(3)
C23 C8 C9 124.3(3)
C7 C8 C9 114.0(3)
C8 C9 C11 114.7(3)
C8 C9 C10 109.8(2)
C11 C9 C10 114.7(2)
C8 C9 H9 105.6
C11 C9 H9 105.6
C10 C9 H9 105.6
C22 C10 C1 108.6(3)
C22 C10 C5 114.0(2)
C1 C10 C5 108.7(2)
C22 C10 C9 107.8(3)
C1 C10 C9 111.2(2)
C5 C10 C9 106.6(2)
C12 C11 C9 113.5(3)
C12 C11 H11A 108.9
C9 C11 H11A 108.9
C12 C11 H11B 108.9
C9 C11 H11B 108.9
H11A C11 H11B 107.7
C13 C12 C11 125.2(3)
C13 C12 H12 117.4
C11 C12 H12 117.4
C12 C13 C16 121.2(3)
C12 C13 C14 130.6(3)
C16 C13 C14 108.1(3)
O5 C14 C13 109.3(3)
O5 C14 C15 109.4(3)
C13 C14 C15 103.0(3)
O5 C14 H14 111.6
C13 C14 H14 111.6
C15 C14 H14 111.6
O3 C15 C14 107.8(3)
O3 C15 H15A 110.2
C14 C15 H15A 110.2
O3 C15 H15B 110.2
C14 C15 H15B 110.2
H15A C15 H15B 108.5
O4 C16 O3 121.6(4)
O4 C16 C13 129.7(4)
O3 C16 C13 108.7(3)
O6 C17 O5 124.3(4)
O6 C17 C18 124.1(4)
O5 C17 C18 111.6(3)
C17 C18 H18A 109.5
C17 C18 H18B 109.5
H18A C18 H18B 109.5
C17 C18 H18C 109.5
H18A C18 H18C 109.5
H18B C18 H18C 109.5
O2 C19 C4 111.2(3)
O2 C19 H19A 109.4
C4 C19 H19A 109.4
O2 C19 H19B 109.4
C4 C19 H19B 109.4
H19A C19 H19B 108.0
O1 C20 O2 110.3(3)
O1 C20 C24 108.6(3)
O2 C20 C24 107.8(3)
O1 C20 H20 110.0
O2 C20 H20 110.0
C24 C20 H20 110.0
C4 C21 H21A 109.5
C4 C21 H21B 109.5
H21A C21 H21B 109.5
C4 C21 H21C 109.5
H21A C21 H21C 109.5
H21B C21 H21C 109.5
C10 C22 H22A 109.5
C10 C22 H22B 109.5
H22A C22 H22B 109.5
C10 C22 H22C 109.5
H22A C22 H22C 109.5
H22B C22 H22C 109.5
C8 C23 H23A 120.0
C8 C23 H23B 120.0
H23A C23 H23B 120.0
C20 C24 H24A 109.5
C20 C24 H24B 109.5
H24A C24 H24B 109.5
C20 C24 H24C 109.5
H24A C24 H24C 109.5
H24B C24 H24C 109.5
C20 O1 C3 114.2(2)
C20 O2 C19 109.8(2)
C16 O3 C15 111.2(3)
C17 O5 C14 116.6(3)

loop_
_geom_bond_atom_site_label_1
_geom_bond_atom_site_label_2
_geom_bond_distance
C1 C10 1.505(4)
C1 C2 1.520(4)
C1 H1A 0.9700
C1 H1B 0.9700
C2 C3 1.512(5)
C2 H2A 0.9700
C2 H2B 0.9700
C3 O1 1.434(3)
C3 C4 1.525(4)
C3 H3 0.9800
C4 C19 1.480(4)
C4 C21 1.521(4)
C4 C5 1.561(4)
C5 C6 1.519(4)
C5 C10 1.559(4)
C5 H5 0.9800
C6 C7 1.526(4)
C6 H6A 0.9700
C6 H6B 0.9700
C7 C8 1.488(4)
C7 H7A 0.9700
C7 H7B 0.9700
C8 C23 1.286(5)
C8 C9 1.497(4)
C9 C11 1.546(4)
C9 C10 1.562(4)
C9 H9 0.9800
C10 C22 1.483(4)
C11 C12 1.476(4)
C11 H11A 0.9700
C11 H11B 0.9700
C12 C13 1.317(4)
C12 H12 0.9300
C13 C16 1.467(5)
C13 C14 1.475(5)
C14 O5 1.403(4)
C14 C15 1.500(5)
C14 H14 0.9800
C15 O3 1.422(5)
C15 H15A 0.9700
C15 H15B 0.9700
C16 O4 1.191(5)
C16 O3 1.340(5)
C17 O6 1.164(4)
C17 O5 1.341(4)
C17 C18 1.420(6)
C18 H18A 0.9600
C18 H18B 0.9600
C18 H18C 0.9600
C19 O2 1.428(4)
C19 H19A 0.9700
C19 H19B 0.9700
C20 O1 1.355(4)
C20 O2 1.405(4)
C20 C24 1.504(5)
C20 H20 0.9800
C21 H21A 0.9600
C21 H21B 0.9600
C21 H21C 0.9600
C22 H22A 0.9600
C22 H22B 0.9600
C22 H22C 0.9600
C23 H23A 0.9300
C23 H23B 0.9300
C24 H24A 0.9600
C24 H24B 0.9600
C24 H24C 0.9600

loop_
_geom_torsion_atom_site_label_1
_geom_torsion_atom_site_label_2
_geom_torsion_atom_site_label_3
_geom_torsion_atom_site_label_4
_geom_torsion
C10 C1 C2 C3 58.7(4)
C1 C2 C3 O1 178.7(2)
C1 C2 C3 C4 -51.7(4)
O1 C3 C4 C19 47.6(3)
C2 C3 C4 C19 -82.2(3)
O1 C3 C4 C21 -67.5(3)
C2 C3 C4 C21 162.6(3)
O1 C3 C4 C5 172.3(2)
C2 C3 C4 C5 42.5(3)
C19 C4 C5 C6 -55.0(4)
C21 C4 C5 C6 64.2(3)
C3 C4 C5 C6 -175.9(3)
C19 C4 C5 C10 79.0(3)
C21 C4 C5 C10 -161.8(3)
C3 C4 C5 C10 -41.9(3)
C10 C5 C6 C7 54.6(4)
C4 C5 C6 C7 -169.2(3)
C5 C6 C7 C8 -50.8(4)
C6 C7 C8 C23 -121.8(4)
C6 C7 C8 C9 54.7(4)
C23 C8 C9 C11 -14.1(5)
C7 C8 C9 C11 169.6(3)
C23 C8 C9 C10 116.8(4)
C7 C8 C9 C10 -59.6(3)
C2 C1 C10 C22 69.0(3)
C2 C1 C10 C5 -55.6(3)
C2 C1 C10 C9 -172.6(3)
C6 C5 C10 C22 61.4(3)
C4 C5 C10 C22 -72.6(3)
C6 C5 C10 C1 -177.4(2)
C4 C5 C10 C1 48.7(3)
C6 C5 C10 C9 -57.5(3)
C4 C5 C10 C9 168.6(2)
C8 C9 C10 C22 -64.6(3)
C11 C9 C10 C22 66.2(3)
C8 C9 C10 C1 176.5(3)
C11 C9 C10 C1 -52.7(4)
C8 C9 C10 C5 58.2(3)
C11 C9 C10 C5 -170.9(3)
C8 C9 C11 C12 -62.9(4)
C10 C9 C11 C12 168.7(3)
C9 C11 C12 C13 -155.9(4)
C11 C12 C13 C16 -176.1(4)
C11 C12 C13 C14 1.9(6)
C12 C13 C14 O5 -70.5(5)
C16 C13 C14 O5 107.7(3)
C12 C13 C14 C15 173.3(4)
C16 C13 C14 C15 -8.6(4)
O5 C14 C15 O3 -105.4(3)
C13 C14 C15 O3 10.7(4)
C12 C13 C16 O4 2.6(7)
C14 C13 C16 O4 -175.8(5)
C12 C13 C16 O3 -178.2(3)
C14 C13 C16 O3 3.4(4)
C21 C4 C19 O2 63.1(3)
C3 C4 C19 O2 -53.5(3)
C5 C4 C19 O2 -176.3(2)
O2 C20 O1 C3 59.3(4)
C24 C20 O1 C3 177.3(3)
C2 C3 O1 C20 79.3(3)
C4 C3 O1 C20 -52.5(4)
O1 C20 O2 C19 -63.3(4)
C24 C20 O2 C19 178.2(3)
C4 C19 O2 C20 62.3(4)
O4 C16 O3 C15 -176.9(5)
C13 C16 O3 C15 3.8(4)
C14 C15 O3 C16 -9.4(4)
O6 C17 O5 C14 0.0(5)
C18 C17 O5 C14 177.9(3)
C13 C14 O5 C17 176.6(2)
C15 C14 O5 C17 -71.3(4)
